data_7132868
loop_
_publ_author_name
'van Hilst, Quinn V. C.'
'Pearcy, Aston C.'
'Preston, Dan'
'Wright, L. James'
'Hartinger, Christian G.'
'Brooks, Heather J. L.'
'Crowley, James D.'

_publ_section_title
;
 A dynamic covalent approach to
 [Pt<sub><i>n</i></sub>L<sub>2<i>n</i></sub>]<sup>2<i>n</i>+</sup> cages.
;
_journal_issue 32
_journal_name_full 'Chemical communications (Cambridge, England)'
_journal_page_first 4302
_journal_page_last 4305
_journal_paper_doi 10.1039/d4cc00323c
_journal_volume 60
_journal_year 2024
_chemical_formula_moiety 'C88 H64 N16 Pt2, [+ solvents]'
_chemical_formula_sum 'C88 H64 N16 Pt2'
_chemical_formula_weight 1735.73
_space_group_crystal_system monoclinic
_space_group_IT_number 12
_space_group_name_Hall '-C 2y'
_space_group_name_H-M_alt 'C 1 2/m 1'
_atom_sites_solution_hydrogens geom
_atom_sites_solution_primary iterative
_audit_creation_date 2024-02-26
_audit_creation_method
;
Olex2 1.5
(compiled 2023.08.24 svn.re1ec1418 for OlexSys, GUI svn.r6817)
;
_audit_update_record
;
2024-02-27 deposited with the CCDC.	2024-03-20 downloaded from the CCDC.
;
_cell_angle_alpha 90
_cell_angle_beta 98.888(7)
_cell_angle_gamma 90
_cell_formula_units_Z 2
_cell_length_a 14.2019(9)
_cell_length_b 21.4417(13)
_cell_length_c 19.1515(13)
_cell_measurement_reflns_used 2940
_cell_measurement_temperature 100.01(10)
_cell_measurement_theta_max 71.9630
_cell_measurement_theta_min 4.1090
_cell_volume 5761.9(6)
_computing_cell_refinement 'CrysAlisPro 1.171.40.67a (Rigaku OD, 2019)'
_computing_data_collection 'CrysAlisPro 1.171.40.67a (Rigaku OD, 2019)'
_computing_data_reduction 'CrysAlisPro 1.171.40.67a (Rigaku OD, 2019)'
_computing_molecular_graphics 'Olex2 1.5 (Dolomanov et al., 2009)'
_computing_publication_material 'Olex2 1.5 (Dolomanov et al., 2009)'
_computing_structure_refinement 'SHELXL 2018/3 (Sheldrick, 2015)'
_computing_structure_solution 'olex2.solve 1.5 (Bourhis et al., 2015)'
_diffrn_ambient_environment N~2~
_diffrn_ambient_temperature 100.01(10)
_diffrn_detector 'CCD plate'
_diffrn_detector_area_resol_mean 10.3449
_diffrn_detector_type Atlas
_diffrn_measured_fraction_theta_full 0.995
_diffrn_measured_fraction_theta_max 0.963
_diffrn_measurement_details
;
List of Runs (angles in degrees, time in seconds):

  # Type    Start    End  Width  t~exp~   \w     \q     \k     \f   Frames
#--------------------------------------------------------------------------
  1  \w    -63.00  30.00   1.00   75.00    --  -42.04  38.00 150.00   93
  2  \w     20.00  59.00   1.00   75.00    --   42.04 -99.00 -90.00   39
  3  \w     62.00  99.00   1.00   75.00    --   42.04 178.00 -60.00   37
  4  \w     13.00  54.00   1.00   75.00    --   42.04 -99.00  30.00   41
  5  \w    100.00 178.00   1.00  100.00    --  104.32 125.00-150.00   78
  6  \w     97.00 177.00   1.00  100.00    --  104.32 125.00 150.00   80
  7  \w     76.00 144.00   1.00  100.00    --  104.32  30.00 -60.00   68
  8  \w    121.00 168.00   1.00  100.00    --  104.32  77.00 -60.00   47
  9  \w     71.00 109.00   1.00  100.00    --  104.32 -61.00-150.00   38
 10  \w     45.00 125.00   1.00  100.00    --  104.32 -77.00 150.00   80
 11  \w     32.00  59.00   1.00  100.00    --  104.32 -61.00-150.00   27
;
_diffrn_measurement_device 'four-circle diffractometer'
_diffrn_measurement_device_type 'SuperNova, Dual, Cu at home/near, Atlas'
_diffrn_measurement_method '\w scans'
_diffrn_orient_matrix_type 'CrysAlisPro convention (1999,Acta A55,543-557)'
_diffrn_orient_matrix_UB_11 0.0753721000
_diffrn_orient_matrix_UB_12 -0.0508500000
_diffrn_orient_matrix_UB_13 -0.0047280000
_diffrn_orient_matrix_UB_21 -0.0522196000
_diffrn_orient_matrix_UB_22 -0.0440831000
_diffrn_orient_matrix_UB_23 0.0448264000
_diffrn_orient_matrix_UB_31 -0.0603476000
_diffrn_orient_matrix_UB_32 -0.0253891000
_diffrn_orient_matrix_UB_33 -0.0677553000
_diffrn_radiation_monochromator mirror
_diffrn_radiation_probe x-ray
_diffrn_radiation_type 'Cu K\a'
_diffrn_radiation_wavelength 1.54184
_diffrn_reflns_av_R_equivalents 0.0793
_diffrn_reflns_av_unetI/netI 0.1076
_diffrn_reflns_Laue_measured_fraction_full 0.995
_diffrn_reflns_Laue_measured_fraction_max 0.963
_diffrn_reflns_limit_h_max 12
_diffrn_reflns_limit_h_min -17
_diffrn_reflns_limit_k_max 21
_diffrn_reflns_limit_k_min -26
_diffrn_reflns_limit_l_max 21
_diffrn_reflns_limit_l_min -23
_diffrn_reflns_number 11232
_diffrn_reflns_point_group_measured_fraction_full 0.995
_diffrn_reflns_point_group_measured_fraction_max 0.963
_diffrn_reflns_theta_full 67.684
_diffrn_reflns_theta_max 72.726
_diffrn_reflns_theta_min 4.674
_diffrn_source 'micro-focus sealed X-ray tube'
_diffrn_source_type 'SuperNova (Cu) X-ray Source'
_exptl_absorpt_coefficient_mu 4.774
_exptl_absorpt_correction_T_max 1.00000
_exptl_absorpt_correction_T_min 0.84205
_exptl_absorpt_correction_type multi-scan
_exptl_absorpt_process_details
;
CrysAlisPro 1.171.40.67a (Rigaku Oxford Diffraction, 2019)
Empirical absorption correction using spherical harmonics,
 implemented in SCALE3 ABSPACK scaling algorithm.
;
_exptl_crystal_colour 'dull colourless'
_exptl_crystal_colour_lustre dull
_exptl_crystal_colour_primary colourless
_exptl_crystal_density_diffrn 1.000
_exptl_crystal_description irregular
_exptl_crystal_F_000 1720
_exptl_crystal_preparation 'Slow diffusion of diethyl ether into nitromethane'
_exptl_crystal_size_max 0.159
_exptl_crystal_size_mid 0.088
_exptl_crystal_size_min 0.029
_refine_diff_density_max 0.965
_refine_diff_density_min -1.061
_refine_diff_density_rms 0.102
_refine_ls_extinction_method none
_refine_ls_goodness_of_fit_ref 0.901
_refine_ls_hydrogen_treatment constr
_refine_ls_matrix_type full
_refine_ls_number_parameters 241
_refine_ls_number_reflns 5690
_refine_ls_number_restraints 0
_refine_ls_restrained_S_all 0.901
_refine_ls_R_factor_all 0.0713
_refine_ls_R_factor_gt 0.0510
_refine_ls_shift/su_max 0.001
_refine_ls_shift/su_mean 0.000
_refine_ls_structure_factor_coef Fsqd
_refine_ls_weighting_details 'w=1/[\s^2^(Fo^2^)+(0.0369P)^2^] where P=(Fo^2^+2Fc^2^)/3'
_refine_ls_weighting_scheme calc
_refine_ls_wR_factor_gt 0.1081
_refine_ls_wR_factor_ref 0.1179
_reflns_Friedel_coverage 0.000
_reflns_number_gt 4067
_reflns_number_total 5690
_reflns_threshold_expression 'I > 2\s(I)'
_cod_data_source_file d4cc00323c2.cif
_cod_data_source_block Cnap
_cod_depositor_comments 'Adding full bibliography for 7132868--7132869.cif.'
_cod_original_cell_volume 5761.8(6)
_cod_database_code 7132868
_shelx_shelxl_version_number 2018/3
_chemical_oxdiff_formula CHNPtBF
_chemical_oxdiff_usercomment M701
_shelx_space_group_comment
;
The symmetry employed for this shelxl refinement is uniquely defined
by the following loop, which should always be used as a source of
symmetry information in preference to the above space-group names.
They are only intended as comments.
;
_reflns_odcompleteness_completeness 99.79
_reflns_odcompleteness_iscentric 1
_reflns_odcompleteness_theta 66.49
_olex2_refinement_description
;
1. Fixed Uiso
 At 1.2 times of:
  All C(H) groups
2.a Aromatic/amide H refined with riding coordinates:
 C1(H1), C2(H2), C3(H3), C5(H5), C6(H6), C8(H8), C9(H9), C11(H11), C12(H12),
 C14(H14), C16(H16), C17(H17), C18(H18), C20(H20), C21(H21), C22(H22)
;
_smtbx_masks_void_probe_radius 1.2
_smtbx_masks_void_truncation_radius 1.2
_olex2_submission_special_instructions 'No special instructions were received'
_oxdiff_exptl_absorpt_empirical_details
;
Empirical correction (ABSPACK) includes:
- Absorption correction using spherical harmonics
- Frame scaling
;
_oxdiff_exptl_absorpt_empirical_full_max 2.509
_oxdiff_exptl_absorpt_empirical_full_min 0.814

loop_
_space_group_symop_operation_xyz
'x, y, z'
'-x, y, -z'
'x+1/2, y+1/2, z'
'-x+1/2, y+1/2, -z'
'-x, -y, -z'
'x, -y, z'
'-x+1/2, -y+1/2, -z'
'x+1/2, -y+1/2, z'

loop_
_atom_site_label
_atom_site_type_symbol
_atom_site_fract_x
_atom_site_fract_y
_atom_site_fract_z
_atom_site_U_iso_or_equiv
_atom_site_adp_type
_atom_site_occupancy
_atom_site_site_symmetry_order
_atom_site_calc_flag
_atom_site_refinement_flags_posn
_atom_site_refinement_flags_adp
_atom_site_refinement_flags_occupancy
_atom_site_disorder_assembly
_atom_site_disorder_group
Pt1 Pt 0.88380(3) 1.000000 0.77305(2) 0.04502(12) Uani 1 2 d S T P . .
N1 N 0.9284(3) 0.9334(2) 0.7104(2) 0.0416(11) Uani 1 1 d . . . . .
C1 C 1.0164(5) 0.9083(4) 0.7245(3) 0.0598(18) Uani 1 1 d . . . . .
H1 H 1.055675 0.919101 0.766233 0.072 Uiso 1 1 calc R U . . .
N2 N 0.8557(4) 0.8160(3) 0.4979(3) 0.0546(13) Uani 1 1 d . . . . .
C2 C 1.0500(5) 0.8666(4) 0.6780(4) 0.068(2) Uani 1 1 d . . . . .
H2 H 1.112121 0.851593 0.687061 0.082 Uiso 1 1 calc R U . . .
N3 N 0.4220(3) 0.8414(3) 0.2351(3) 0.0499(13) Uani 1 1 d . . . . .
C3 C 0.9892(5) 0.8483(4) 0.6187(3) 0.063(2) Uani 1 1 d . . . . .
H3 H 1.009912 0.820544 0.587000 0.075 Uiso 1 1 calc R U . . .
N4 N 0.1637(3) 0.9336(2) 0.1657(2) 0.0431(11) Uani 1 1 d . . . . .
C4 C 0.8974(4) 0.8712(3) 0.6061(3) 0.0479(15) Uani 1 1 d . . . . .
C5 C 0.8707(4) 0.9146(3) 0.6530(3) 0.0480(15) Uani 1 1 d . . . . .
H5 H 0.809560 0.931299 0.643884 0.058 Uiso 1 1 calc R U . . .
C6 C 0.8299(4) 0.8524(3) 0.5431(3) 0.0497(15) Uani 1 1 d . . . . .
H6 H 0.767803 0.867657 0.536620 0.060 Uiso 1 1 calc R U . . .
C7 C 0.7917(4) 0.7963(3) 0.4369(3) 0.0517(16) Uani 1 1 d . . . . .
C8 C 0.8247(4) 0.7463(3) 0.4001(3) 0.0489(15) Uani 1 1 d . . . . .
H8 H 0.882546 0.727498 0.417792 0.059 Uiso 1 1 calc R U . . .
C9 C 0.7733(4) 0.7248(3) 0.3390(3) 0.0541(16) Uani 1 1 d . . . . .
H9 H 0.796320 0.691994 0.314819 0.065 Uiso 1 1 calc R U . . .
C10 C 0.6847(4) 0.7526(3) 0.3123(3) 0.0470(15) Uani 1 1 d . . . . .
C11 C 0.6284(4) 0.7317(3) 0.2478(3) 0.0552(17) Uani 1 1 d . . . . .
H11 H 0.650089 0.698698 0.223128 0.066 Uiso 1 1 calc R U . . .
C12 C 0.5438(5) 0.7594(3) 0.2221(3) 0.0576(17) Uani 1 1 d . . . . .
H12 H 0.508550 0.745055 0.180169 0.069 Uiso 1 1 calc R U . . .
C13 C 0.5091(4) 0.8098(3) 0.2586(3) 0.0491(15) Uani 1 1 d . . . . .
C14 C 0.5619(4) 0.8297(3) 0.3217(3) 0.0540(16) Uani 1 1 d . . . . .
H14 H 0.538562 0.861975 0.346612 0.065 Uiso 1 1 calc R U . . .
C15 C 0.6496(4) 0.8022(3) 0.3486(3) 0.0511(16) Uani 1 1 d . . . . .
C16 C 0.7056(4) 0.8240(3) 0.4116(3) 0.0555(17) Uani 1 1 d . . . . .
H16 H 0.683974 0.857149 0.436087 0.067 Uiso 1 1 calc R U . . .
C17 C 0.3770(5) 0.8307(3) 0.1728(3) 0.0565(17) Uani 1 1 d . . . . .
H17 H 0.402591 0.803051 0.143394 0.068 Uiso 1 1 calc R U . . .
C18 C 0.2500(4) 0.9084(3) 0.1873(3) 0.0464(15) Uani 1 1 d . . . . .
H18 H 0.286292 0.922022 0.229122 0.056 Uiso 1 1 calc R U . . .
C19 C 0.2859(4) 0.8614(3) 0.1472(3) 0.0490(15) Uani 1 1 d . . . . .
C20 C 0.2315(5) 0.8430(4) 0.0841(3) 0.0606(19) Uani 1 1 d . . . . .
H20 H 0.252959 0.811605 0.057050 0.073 Uiso 1 1 calc R U . . .
C21 C 0.1464(6) 0.8714(4) 0.0623(4) 0.071(2) Uani 1 1 d . . . . .
H21 H 0.110857 0.860958 0.018918 0.085 Uiso 1 1 calc R U . . .
C22 C 0.1125(5) 0.9160(3) 0.1049(3) 0.0580(18) Uani 1 1 d . . . . .
H22 H 0.052961 0.933801 0.090566 0.070 Uiso 1 1 calc R U . . .

loop_
_atom_site_aniso_label
_atom_site_aniso_U_11
_atom_site_aniso_U_22
_atom_site_aniso_U_33
_atom_site_aniso_U_23
_atom_site_aniso_U_13
_atom_site_aniso_U_12
Pt1 0.0469(2) 0.0390(2) 0.0485(2) 0.000 0.00530(14) 0.000
N1 0.046(3) 0.034(3) 0.042(2) -0.002(2) 0.001(2) -0.005(2)
C1 0.056(4) 0.065(5) 0.055(4) -0.010(4) -0.001(3) 0.004(4)
N2 0.059(3) 0.049(3) 0.057(3) -0.006(3) 0.013(3) 0.004(3)
C2 0.058(4) 0.074(6) 0.073(5) -0.019(4) 0.011(4) 0.005(4)
N3 0.049(3) 0.050(3) 0.052(3) -0.001(3) 0.010(2) 0.006(3)
C3 0.064(4) 0.069(5) 0.056(4) -0.018(4) 0.011(3) 0.014(4)
N4 0.047(3) 0.032(3) 0.050(3) -0.007(2) 0.005(2) -0.004(2)
C4 0.052(4) 0.048(4) 0.044(3) 0.000(3) 0.009(3) 0.000(3)
C5 0.050(4) 0.044(4) 0.050(3) 0.000(3) 0.007(3) -0.004(3)
C6 0.043(3) 0.047(4) 0.060(4) 0.000(3) 0.013(3) -0.002(3)
C7 0.045(3) 0.060(4) 0.051(3) -0.008(3) 0.010(3) -0.001(3)
C8 0.044(3) 0.043(4) 0.062(4) 0.004(3) 0.015(3) 0.004(3)
C9 0.051(4) 0.049(4) 0.066(4) -0.008(3) 0.020(3) 0.002(3)
C10 0.053(4) 0.038(3) 0.053(3) 0.002(3) 0.016(3) -0.003(3)
C11 0.062(4) 0.039(4) 0.066(4) -0.012(3) 0.014(3) 0.004(3)
C12 0.067(4) 0.048(4) 0.058(4) -0.006(3) 0.010(3) 0.011(4)
C13 0.056(4) 0.041(4) 0.052(3) -0.004(3) 0.012(3) -0.003(3)
C14 0.051(4) 0.054(4) 0.057(4) -0.012(3) 0.008(3) 0.011(3)
C15 0.053(4) 0.051(4) 0.051(3) -0.012(3) 0.015(3) 0.000(3)
C16 0.058(4) 0.054(4) 0.055(4) -0.004(3) 0.012(3) 0.009(3)
C17 0.065(4) 0.058(4) 0.048(3) -0.001(3) 0.013(3) 0.010(4)
C18 0.046(3) 0.048(4) 0.044(3) 0.001(3) 0.003(3) -0.003(3)
C19 0.054(4) 0.043(4) 0.052(3) 0.001(3) 0.013(3) 0.003(3)
C20 0.075(5) 0.061(5) 0.046(3) -0.013(3) 0.009(3) 0.013(4)
C21 0.083(5) 0.064(5) 0.059(4) -0.008(4) -0.007(4) 0.011(4)
C22 0.061(4) 0.050(4) 0.057(4) -0.010(3) -0.011(3) 0.007(3)

loop_
_atom_type_symbol
_atom_type_description
_atom_type_scat_dispersion_real
_atom_type_scat_dispersion_imag
_atom_type_scat_source
C C 0.0181 0.0091 'International Tables Vol C Tables 4.2.6.8 and 6.1.1.4'
H H 0.0000 0.0000 'International Tables Vol C Tables 4.2.6.8 and 6.1.1.4'
N N 0.0311 0.0180 'International Tables Vol C Tables 4.2.6.8 and 6.1.1.4'
Pt Pt -4.5932 6.9264 'International Tables Vol C Tables 4.2.6.8 and 6.1.1.4'

loop_
_exptl_crystal_face_index_h
_exptl_crystal_face_index_k
_exptl_crystal_face_index_l
_exptl_crystal_face_perp_dist
2 -6 -11 0.0082
-4 6 10 0.0571
7 3 6 0.0426
-8 -2 -4 0.0341
-5 1 -9 0.0242
2 -3 12 0.0164
3 5 -11 0.0147
8 -5 -4 0.0181
-2 4 -11 0.0128

loop_
_geom_angle_atom_site_label_1
_geom_angle_atom_site_label_2
_geom_angle_atom_site_label_3
_geom_angle
_geom_angle_site_symmetry_1
_geom_angle_site_symmetry_3
_geom_angle_publ_flag
N1 Pt1 N1 89.5(3) 6_575 . ?
N1 Pt1 N4 178.73(19) . 5_676 ?
N1 Pt1 N4 178.73(19) 6_575 2_656 ?
N1 Pt1 N4 90.61(18) 6_575 5_676 ?
N1 Pt1 N4 90.61(18) . 2_656 ?
N4 Pt1 N4 89.3(3) 5_676 2_656 ?
C1 N1 Pt1 121.8(4) . . ?
C5 N1 Pt1 119.6(4) . . ?
C5 N1 C1 118.7(5) . . ?
N1 C1 H1 119.2 . . ?
N1 C1 C2 121.6(6) . . ?
C2 C1 H1 119.2 . . ?
C6 N2 C7 121.9(6) . . ?
C1 C2 H2 120.8 . . ?
C3 C2 C1 118.5(7) . . ?
C3 C2 H2 120.8 . . ?
C17 N3 C13 119.5(5) . . ?
C2 C3 H3 120.0 . . ?
C4 C3 C2 120.0(6) . . ?
C4 C3 H3 120.0 . . ?
C18 N4 Pt1 118.3(4) . 5_676 ?
C22 N4 Pt1 121.4(4) . 5_676 ?
C22 N4 C18 120.3(5) . . ?
C3 C4 C5 118.1(6) . . ?
C3 C4 C6 121.6(6) . . ?
C5 C4 C6 120.2(6) . . ?
N1 C5 C4 122.9(6) . . ?
N1 C5 H5 118.5 . . ?
C4 C5 H5 118.5 . . ?
N2 C6 C4 120.5(6) . . ?
N2 C6 H6 119.7 . . ?
C4 C6 H6 119.7 . . ?
C8 C7 N2 114.6(6) . . ?
C16 C7 N2 125.4(6) . . ?
C16 C7 C8 120.0(6) . . ?
C7 C8 H8 119.6 . . ?
C9 C8 C7 120.9(6) . . ?
C9 C8 H8 119.6 . . ?
C8 C9 H9 120.0 . . ?
C8 C9 C10 119.9(6) . . ?
C10 C9 H9 120.0 . . ?
C9 C10 C11 121.8(6) . . ?
C15 C10 C9 120.3(6) . . ?
C15 C10 C11 117.9(6) . . ?
C10 C11 H11 119.4 . . ?
C12 C11 C10 121.3(6) . . ?
C12 C11 H11 119.4 . . ?
C11 C12 H12 119.7 . . ?
C11 C12 C13 120.5(6) . . ?
C13 C12 H12 119.7 . . ?
C12 C13 N3 124.0(6) . . ?
C14 C13 N3 117.0(6) . . ?
C14 C13 C12 118.9(6) . . ?
C13 C14 H14 119.3 . . ?
C13 C14 C15 121.3(6) . . ?
C15 C14 H14 119.3 . . ?
C10 C15 C16 118.3(6) . . ?
C14 C15 C10 120.0(6) . . ?
C14 C15 C16 121.6(6) . . ?
C7 C16 C15 120.6(6) . . ?
C7 C16 H16 119.7 . . ?
C15 C16 H16 119.7 . . ?
N3 C17 H17 119.4 . . ?
N3 C17 C19 121.2(6) . . ?
C19 C17 H17 119.4 . . ?
N4 C18 H18 119.7 . . ?
N4 C18 C19 120.6(5) . . ?
C19 C18 H18 119.7 . . ?
C18 C19 C17 120.9(6) . . ?
C20 C19 C17 120.5(6) . . ?
C20 C19 C18 118.6(6) . . ?
C19 C20 H20 120.3 . . ?
C21 C20 C19 119.3(7) . . ?
C21 C20 H20 120.3 . . ?
C20 C21 H21 120.0 . . ?
C20 C21 C22 119.9(6) . . ?
C22 C21 H21 120.0 . . ?
N4 C22 C21 121.2(6) . . ?
N4 C22 H22 119.4 . . ?
C21 C22 H22 119.4 . . ?

loop_
_geom_bond_atom_site_label_1
_geom_bond_atom_site_label_2
_geom_bond_distance
_geom_bond_site_symmetry_2
_geom_bond_publ_flag
Pt1 N1 2.029(5) 6_575 ?
Pt1 N1 2.029(5) . ?
Pt1 N4 2.026(5) 5_676 ?
Pt1 N4 2.026(5) 2_656 ?
N1 C1 1.348(8) . ?
N1 C5 1.329(7) . ?
C1 H1 0.9300 . ?
C1 C2 1.397(9) . ?
N2 C6 1.262(7) . ?
N2 C7 1.427(7) . ?
C2 H2 0.9300 . ?
C2 C3 1.375(9) . ?
N3 C13 1.423(8) . ?
N3 C17 1.284(7) . ?
C3 H3 0.9300 . ?
C3 C4 1.378(9) . ?
N4 C18 1.346(7) . ?
N4 C22 1.329(7) . ?
C4 C5 1.387(8) . ?
C4 C6 1.477(8) . ?
C5 H5 0.9300 . ?
C6 H6 0.9300 . ?
C7 C8 1.404(9) . ?
C7 C16 1.378(9) . ?
C8 H8 0.9300 . ?
C8 C9 1.361(8) . ?
C9 H9 0.9300 . ?
C9 C10 1.413(9) . ?
C10 C11 1.435(8) . ?
C10 C15 1.405(8) . ?
C11 H11 0.9300 . ?
C11 C12 1.362(9) . ?
C12 H12 0.9300 . ?
C12 C13 1.416(9) . ?
C13 C14 1.387(8) . ?
C14 H14 0.9300 . ?
C14 C15 1.403(8) . ?
C15 C16 1.418(8) . ?
C16 H16 0.9300 . ?
C17 H17 0.9300 . ?
C17 C19 1.466(9) . ?
C18 H18 0.9300 . ?
C18 C19 1.409(8) . ?
C19 C20 1.387(8) . ?
C20 H20 0.9300 . ?
C20 C21 1.360(9) . ?
C21 H21 0.9300 . ?
C21 C22 1.390(9) . ?
C22 H22 0.9300 . ?

loop_
_geom_torsion_atom_site_label_1
_geom_torsion_atom_site_label_2
_geom_torsion_atom_site_label_3
_geom_torsion_atom_site_label_4
_geom_torsion
_geom_torsion_site_symmetry_1
_geom_torsion_site_symmetry_2
_geom_torsion_site_symmetry_3
_geom_torsion_site_symmetry_4
_geom_torsion_publ_flag
Pt1 N1 C1 C2 -174.2(6) . . . . ?
Pt1 N1 C5 C4 177.3(5) . . . . ?
Pt1 N4 C18 C19 179.1(4) 5_676 . . . ?
Pt1 N4 C22 C21 178.6(5) 5_676 . . . ?
N1 C1 C2 C3 -3.8(12) . . . . ?
C1 N1 C5 C4 -1.3(9) . . . . ?
C1 C2 C3 C4 0.1(12) . . . . ?
N2 C7 C8 C9 -176.6(6) . . . . ?
N2 C7 C16 C15 177.1(6) . . . . ?
C2 C3 C4 C5 2.8(11) . . . . ?
C2 C3 C4 C6 -179.8(7) . . . . ?
N3 C13 C14 C15 -178.8(6) . . . . ?
N3 C17 C19 C18 6.7(10) . . . . ?
N3 C17 C19 C20 -170.7(7) . . . . ?
C3 C4 C5 N1 -2.3(10) . . . . ?
C3 C4 C6 N2 -1.9(10) . . . . ?
N4 C18 C19 C17 -175.8(6) . . . . ?
N4 C18 C19 C20 1.6(9) . . . . ?
C5 N1 C1 C2 4.4(10) . . . . ?
C5 C4 C6 N2 175.5(6) . . . . ?
C6 N2 C7 C8 -167.3(6) . . . . ?
C6 N2 C7 C16 15.6(10) . . . . ?
C6 C4 C5 N1 -179.8(6) . . . . ?
C7 N2 C6 C4 179.2(6) . . . . ?
C7 C8 C9 C10 -0.8(10) . . . . ?
C8 C7 C16 C15 0.1(10) . . . . ?
C8 C9 C10 C11 179.6(6) . . . . ?
C8 C9 C10 C15 0.1(9) . . . . ?
C9 C10 C11 C12 -179.1(6) . . . . ?
C9 C10 C15 C14 179.8(6) . . . . ?
C9 C10 C15 C16 0.7(9) . . . . ?
C10 C11 C12 C13 0.0(10) . . . . ?
C10 C15 C16 C7 -0.8(10) . . . . ?
C11 C10 C15 C14 0.2(9) . . . . ?
C11 C10 C15 C16 -178.8(6) . . . . ?
C11 C12 C13 N3 179.5(6) . . . . ?
C11 C12 C13 C14 -1.2(10) . . . . ?
C12 C13 C14 C15 1.9(10) . . . . ?
C13 N3 C17 C19 178.7(6) . . . . ?
C13 C14 C15 C10 -1.4(10) . . . . ?
C13 C14 C15 C16 177.6(6) . . . . ?
C14 C15 C16 C7 -179.8(7) . . . . ?
C15 C10 C11 C12 0.5(10) . . . . ?
C16 C7 C8 C9 0.8(10) . . . . ?
C17 N3 C13 C12 -10.1(10) . . . . ?
C17 N3 C13 C14 170.6(6) . . . . ?
C17 C19 C20 C21 178.6(7) . . . . ?
C18 N4 C22 C21 0.0(10) . . . . ?
C18 C19 C20 C21 1.2(11) . . . . ?
C19 C20 C21 C22 -3.4(12) . . . . ?
C20 C21 C22 N4 2.9(12) . . . . ?
C22 N4 C18 C19 -2.2(9) . . . . ?

loop_
_exptl_oxdiff_crystal_face_indexfrac_h
_exptl_oxdiff_crystal_face_indexfrac_k
_exptl_oxdiff_crystal_face_indexfrac_l
_exptl_oxdiff_crystal_face_x
_exptl_oxdiff_crystal_face_y
_exptl_oxdiff_crystal_face_z
1.9080 -6.3485 -11.0491 0.5189 -0.3151 0.7947
-4.0125 6.1933 10.4746 -0.6669 0.4060 -0.6248
6.7501 3.1079 6.4965 0.3200 -0.1983 -0.9264
-7.9382 -1.8253 -4.3779 -0.4848 0.2988 0.8220
-5.3462 1.3817 -8.8119 -0.4316 -0.1767 0.8846
1.5281 -2.7310 11.5483 0.1994 0.5583 -0.8053
3.3173 4.6115 -11.4022 0.0694 -0.8876 0.4553
8.4112 -4.8164 -4.4868 0.9001 -0.4280 -0.0813
-2.2751 4.2437 -10.8149 -0.3361 -0.5531 0.7623

loop_
_smtbx_masks_void_nr
_smtbx_masks_void_average_x
_smtbx_masks_void_average_y
_smtbx_masks_void_average_z
_smtbx_masks_void_volume
_smtbx_masks_void_count_electrons
_smtbx_masks_void_content
1 -0.468 -0.333 -0.768 2850.8 754.0 'There was diffuse electron density within the lattice that could not be approproately modelled (754 electrons per unit cell). We attribute this to the BF4- counterions (8 x 41 electrons = 328 electrons) and nitromethane solvent (approx. 13 x 32 electrons = 416 electrons'
